data_7102933
loop_
_publ_author_name
'Brown, Jack A'
'Irvine, Stephanie'
'Kennedy, Alan R'
'Kerr, William J'
'Andersson, Shalini'
'Nilsson, G\"oran N'

_publ_section_title
;
 Highly active iridium(I) complexes for catalytic hydrogen isotope
 exchange.
;
_journal_issue 9
_journal_name_full 'Chemical communications (Cambridge, England)'
_journal_page_first 1115
_journal_page_last 1117
_journal_paper_doi 10.1039/b715938b
_journal_year 2008
_chemical_formula_sum 'C51 H59 Cl2 F6 Ir N2 P2'
_chemical_formula_weight 1139.04
_chemical_name_systematic
;
?
;
_space_group_IT_number 2
_symmetry_cell_setting triclinic
_symmetry_space_group_name_Hall '-P 1'
_symmetry_space_group_name_H-M 'P -1'
_atom_sites_solution_hydrogens geom
_atom_sites_solution_primary direct
_atom_sites_solution_secondary difmap
_audit_creation_method SHELXL-97
_cell_angle_alpha 80.229(2)
_cell_angle_beta 76.144(2)
_cell_angle_gamma 76.183(2)
_cell_formula_units_Z 2
_cell_length_a 10.8482(3)
_cell_length_b 13.8711(3)
_cell_length_c 17.1765(5)
_cell_measurement_reflns_used 10788
_cell_measurement_temperature 123(2)
_cell_measurement_theta_max 27.48
_cell_measurement_theta_min 1.00
_cell_volume 2419.42(11)
_computing_structure_refinement 'SHELXL-97 (Sheldrick, 1997)'
_diffrn_ambient_temperature 123(2)
_diffrn_measured_fraction_theta_full 0.994
_diffrn_measured_fraction_theta_max 0.994
_diffrn_measurement_device_type 'Nonius Kappa CCD'
_diffrn_measurement_method 'omega and phi scans'
_diffrn_radiation_monochromator graphite
_diffrn_radiation_source 'fine-focus sealed tube'
_diffrn_radiation_type MoK\a
_diffrn_radiation_wavelength 0.71073
_diffrn_reflns_av_R_equivalents 0.077
_diffrn_reflns_av_sigmaI/netI 0.0938
_diffrn_reflns_limit_h_max 14
_diffrn_reflns_limit_h_min -14
_diffrn_reflns_limit_k_max 17
_diffrn_reflns_limit_k_min -18
_diffrn_reflns_limit_l_max 22
_diffrn_reflns_limit_l_min -22
_diffrn_reflns_number 49352
_diffrn_reflns_theta_full 27.49
_diffrn_reflns_theta_max 27.49
_diffrn_reflns_theta_min 1.23
_exptl_absorpt_coefficient_mu 2.996
_exptl_absorpt_correction_type multi-scan
_exptl_crystal_colour red
_exptl_crystal_density_diffrn 1.564
_exptl_crystal_density_method 'not measured'
_exptl_crystal_description 'CUT NEEDLE'
_exptl_crystal_F_000 1148
_exptl_crystal_size_max 0.40
_exptl_crystal_size_mid 0.15
_exptl_crystal_size_min 0.08
_refine_diff_density_max 1.092
_refine_diff_density_min -0.639
_refine_diff_density_rms 0.132
_refine_ls_extinction_method none
_refine_ls_goodness_of_fit_ref 1.011
_refine_ls_hydrogen_treatment constr
_refine_ls_matrix_type full
_refine_ls_number_parameters 587
_refine_ls_number_reflns 11028
_refine_ls_number_restraints 0
_refine_ls_restrained_S_all 1.011
_refine_ls_R_factor_all 0.0799
_refine_ls_R_factor_gt 0.0439
_refine_ls_shift/su_max 0.003
_refine_ls_shift/su_mean 0.000
_refine_ls_structure_factor_coef Fsqd
_refine_ls_weighting_details 'calc w=1/[\s^2^(Fo^2^)+(0.0170P)^2^+2.5106P] where P=(Fo^2^+2Fc^2^)/3'
_refine_ls_weighting_scheme calc
_refine_ls_wR_factor_gt 0.0625
_refine_ls_wR_factor_ref 0.0706
_reflns_number_gt 8127
_reflns_number_total 11028
_reflns_threshold_expression I>2\s(I)
_cod_data_source_file b715938B.txt
_cod_data_source_block 5B
_cod_depositor_comments
;
The following automatic conversions were performed:
'_symmetry_cell_setting' value 'TRICLINIC' changed to 'triclinic'
according to '/home/saulius/struct/CIF-dictionaries/cif_core.dic'
dictionary named 'cif_core.dic' version 2.4.1 from 2010-06-29.

Automatic conversion script
Id: cif_fix_enum 1527 2010-12-29 10:47:43Z saulius 
;
_cod_original_sg_symbol_H-M P-1
_cod_database_code 7102933

loop_
_symmetry_equiv_pos_as_xyz
'x, y, z'
'-x, -y, -z'

loop_
_atom_site_label
_atom_site_type_symbol
_atom_site_fract_x
_atom_site_fract_y
_atom_site_fract_z
_atom_site_U_iso_or_equiv
_atom_site_adp_type
_atom_site_occupancy
_atom_site_symmetry_multiplicity
_atom_site_calc_flag
_atom_site_refinement_flags
_atom_site_disorder_assembly
_atom_site_disorder_group
Ir1 Ir 0.033536(17) 0.219182(13) 0.711998(10) 0.02454(6) Uani 1 1 d . . .
P1 P 0.13627(11) 0.25377(8) 0.80649(6) 0.0251(3) Uani 1 1 d . B .
P2 P 0.53171(12) 0.63704(9) 0.74555(7) 0.0339(3) Uani 1 1 d . . .
F1 F 0.6762(3) 0.5862(4) 0.7419(3) 0.0740(18) Uani 0.848(8) 1 d P C .
F2 F 0.5167(3) 0.6667(2) 0.83310(15) 0.0522(7) Uani 1 1 d . C .
F3 F 0.5734(5) 0.7422(3) 0.70856(19) 0.0744(19) Uani 0.848(8) 1 d P C .
F4 F 0.3827(4) 0.6953(3) 0.7474(3) 0.0704(16) Uani 0.848(8) 1 d P C .
F5 F 0.5422(3) 0.6109(2) 0.65686(15) 0.0664(9) Uani 1 1 d . C .
F6 F 0.4825(5) 0.5385(3) 0.7809(2) 0.0550(13) Uani 0.848(8) 1 d P C .
N1 N 0.2460(3) 0.1948(2) 0.54915(19) 0.0259(8) Uani 1 1 d . . .
N2 N 0.2003(3) 0.3448(2) 0.57997(19) 0.0254(8) Uani 1 1 d . . .
C1 C 0.1743(4) 0.2518(3) 0.6100(2) 0.0221(9) Uani 1 1 d . . .
C2 C 0.3101(4) 0.2525(3) 0.4854(2) 0.0312(10) Uani 1 1 d . . .
H2 H 0.3651 0.2296 0.4373 0.037 Uiso 1 1 calc R . .
C3 C 0.2806(4) 0.3457(3) 0.5041(2) 0.0296(10) Uani 1 1 d . . .
H3 H 0.3092 0.4020 0.4717 0.035 Uiso 1 1 calc R . .
C4 C 0.2632(4) 0.0885(3) 0.5450(2) 0.0260(10) Uani 1 1 d . . .
C5 C 0.2023(4) 0.0599(3) 0.4922(2) 0.0275(10) Uani 1 1 d . . .
C6 C 0.2181(4) -0.0419(3) 0.4892(2) 0.0319(11) Uani 1 1 d . . .
H6 H 0.1758 -0.0632 0.4548 0.038 Uiso 1 1 calc R . .
C7 C 0.2939(4) -0.1137(3) 0.5350(2) 0.0299(10) Uani 1 1 d . . .
C8 C 0.3569(4) -0.0812(3) 0.5838(2) 0.0297(10) Uani 1 1 d . . .
H8 H 0.4091 -0.1293 0.6153 0.036 Uiso 1 1 calc R . .
C9 C 0.3459(4) 0.0198(3) 0.5880(2) 0.0256(10) Uani 1 1 d . . .
C10 C 0.1213(4) 0.1345(3) 0.4401(2) 0.0351(11) Uani 1 1 d . . .
H10A H 0.0787 0.1934 0.4681 0.053 Uiso 1 1 calc R . .
H10B H 0.0555 0.1039 0.4292 0.053 Uiso 1 1 calc R . .
H10C H 0.1773 0.1546 0.3889 0.053 Uiso 1 1 calc R . .
C11 C 0.3095(5) -0.2242(3) 0.5301(3) 0.0439(12) Uani 1 1 d . . .
H11A H 0.3464 -0.2634 0.5753 0.066 Uiso 1 1 calc R . .
H11B H 0.3675 -0.2418 0.4790 0.066 Uiso 1 1 calc R . .
H11C H 0.2245 -0.2390 0.5329 0.066 Uiso 1 1 calc R . .
C12 C 0.4296(4) 0.0507(3) 0.6343(2) 0.0334(11) Uani 1 1 d . . .
H12A H 0.4131 0.1238 0.6299 0.050 Uiso 1 1 calc R . .
H12B H 0.5213 0.0248 0.6117 0.050 Uiso 1 1 calc R . .
H12C H 0.4087 0.0234 0.6912 0.050 Uiso 1 1 calc R . .
C13 C 0.1640(4) 0.4352(3) 0.6196(2) 0.0253(10) Uani 1 1 d . . .
C14 C 0.2628(4) 0.4712(3) 0.6372(2) 0.0296(10) Uani 1 1 d . . .
C15 C 0.2290(4) 0.5602(3) 0.6721(3) 0.0360(11) Uani 1 1 d . . .
H15 H 0.2946 0.5839 0.6867 0.043 Uiso 1 1 calc R . .
C16 C 0.1033(5) 0.6147(3) 0.6862(3) 0.0363(11) Uani 1 1 d . . .
C17 C 0.0084(4) 0.5790(3) 0.6650(2) 0.0333(11) Uani 1 1 d . . .
H17 H -0.0783 0.6164 0.6742 0.040 Uiso 1 1 calc R . .
C18 C 0.0357(4) 0.4898(3) 0.6305(2) 0.0289(10) Uani 1 1 d . . .
C19 C 0.4060(4) 0.4218(3) 0.6168(3) 0.0376(12) Uani 1 1 d . . .
H19A H 0.4147 0.3500 0.6155 0.056 Uiso 1 1 calc R . .
H19B H 0.4495 0.4315 0.6578 0.056 Uiso 1 1 calc R . .
H19C H 0.4460 0.4519 0.5638 0.056 Uiso 1 1 calc R . .
C20 C 0.0700(5) 0.7114(3) 0.7237(3) 0.0534(14) Uani 1 1 d . . .
H20A H -0.0231 0.7397 0.7291 0.080 Uiso 0.50 1 calc PR . .
H20B H 0.1195 0.7589 0.6891 0.080 Uiso 0.50 1 calc PR . .
H20C H 0.0920 0.6980 0.7771 0.080 Uiso 0.50 1 calc PR . .
H20D H 0.1487 0.7247 0.7345 0.080 Uiso 0.50 1 calc PR . .
H20E H 0.0061 0.7055 0.7744 0.080 Uiso 0.50 1 calc PR . .
H20F H 0.0336 0.7664 0.6864 0.080 Uiso 0.50 1 calc PR . .
C21 C -0.0698(4) 0.4564(3) 0.6062(3) 0.0338(11) Uani 1 1 d . . .
H21A H -0.0399 0.4389 0.5509 0.051 Uiso 1 1 calc R . .
H21B H -0.1468 0.5107 0.6088 0.051 Uiso 1 1 calc R . .
H21C H -0.0916 0.3979 0.6430 0.051 Uiso 1 1 calc R . .
C22 C -0.0318(4) 0.1193(3) 0.6511(2) 0.0306(10) Uani 1 1 d . . .
H22 H 0.0561 0.1042 0.6232 0.037 Uiso 1 1 calc R . .
C23 C -0.1010(4) 0.2145(3) 0.6339(2) 0.0332(11) Uani 1 1 d . . .
H23 H -0.0568 0.2591 0.5952 0.040 Uiso 1 1 calc R . .
C24 C -0.2424(4) 0.2542(4) 0.6716(3) 0.0402(12) Uani 1 1 d . . .
H24A H -0.2903 0.1994 0.6811 0.048 Uiso 1 1 calc R . .
H24B H -0.2806 0.3074 0.6328 0.048 Uiso 1 1 calc R . .
C25 C -0.2618(4) 0.2968(4) 0.7520(3) 0.0421(12) Uani 1 1 d . . .
H25A H -0.2696 0.3702 0.7409 0.051 Uiso 1 1 calc R . .
H25B H -0.3442 0.2838 0.7873 0.051 Uiso 1 1 calc R . .
C26 C -0.1536(4) 0.2533(3) 0.7963(2) 0.0331(11) Uani 1 1 d . . .
H26 H -0.1158 0.2982 0.8145 0.040 Uiso 1 1 calc R . .
C27 C -0.1059(4) 0.1522(3) 0.8122(2) 0.0325(11) Uani 1 1 d . . .
H27 H -0.0351 0.1314 0.8390 0.039 Uiso 1 1 calc R . .
C28 C -0.1597(5) 0.0730(3) 0.7896(2) 0.0378(12) Uani 1 1 d . . .
H28A H -0.2512 0.1003 0.7854 0.045 Uiso 1 1 calc R . .
H28B H -0.1580 0.0156 0.8326 0.045 Uiso 1 1 calc R . .
C29 C -0.0819(4) 0.0373(3) 0.7095(2) 0.0359(11) Uani 1 1 d . . .
H29A H -0.0077 -0.0170 0.7199 0.043 Uiso 1 1 calc R . .
H29B H -0.1376 0.0094 0.6851 0.043 Uiso 1 1 calc R . .
C30 C 0.3140(4) 0.2402(3) 0.7766(2) 0.0308(10) Uani 1 1 d . . .
H30A H 0.3502 0.1766 0.7528 0.037 Uiso 1 1 calc R . .
H30B H 0.3327 0.2949 0.7333 0.037 Uiso 1 1 calc R . .
C31 C 0.3859(4) 0.2411(3) 0.8406(2) 0.0275(10) Uani 1 1 d . . .
C32 C 0.4037(4) 0.3297(3) 0.8594(3) 0.0380(11) Uani 1 1 d . . .
H32 H 0.3701 0.3912 0.8305 0.046 Uiso 1 1 calc R . .
C33 C 0.4689(5) 0.3306(5) 0.9191(3) 0.0576(16) Uani 1 1 d . . .
H33 H 0.4792 0.3924 0.9309 0.069 Uiso 1 1 calc R . .
C34 C 0.5183(5) 0.2436(5) 0.9608(3) 0.0612(17) Uani 1 1 d . . .
H34 H 0.5621 0.2444 1.0023 0.073 Uiso 1 1 calc R . .
C35 C 0.5049(5) 0.1540(4) 0.9430(3) 0.0549(15) Uani 1 1 d . . .
H35 H 0.5413 0.0930 0.9715 0.066 Uiso 1 1 calc R . .
C36 C 0.4383(4) 0.1524(4) 0.8834(3) 0.0416(12) Uani 1 1 d . . .
H36 H 0.4285 0.0903 0.8718 0.050 Uiso 1 1 calc R . .
C37 C 0.0879(4) 0.3805(3) 0.8402(2) 0.0303(10) Uani 1 1 d . . .
H37A H 0.1590 0.3909 0.8627 0.036 Uiso 1 1 calc R A 1
H37B H 0.0809 0.4302 0.7919 0.036 Uiso 1 1 calc R A 1
C38 C -0.0392(11) 0.4036(8) 0.9032(5) 0.026(4) Uiso 0.63(2) 1 d P B 1
C39 C -0.1497(9) 0.4606(9) 0.8777(7) 0.035(4) Uiso 0.63(2) 1 d P B 1
H39 H -0.1460 0.4846 0.8222 0.042 Uiso 0.63(2) 1 calc PR B 1
C40 C -0.2656(8) 0.4823(7) 0.9337(6) 0.038(2) Uiso 0.63(2) 1 d P B 1
H40 H -0.3407 0.5220 0.9163 0.045 Uiso 0.63(2) 1 calc PR B 1
C41 C -0.2721(9) 0.4471(6) 1.0132(5) 0.036(2) Uiso 0.63(2) 1 d P B 1
H41 H -0.3539 0.4569 1.0496 0.043 Uiso 0.63(2) 1 calc PR B 1
C42 C -0.1639(11) 0.3981(5) 1.0418(5) 0.035(2) Uiso 0.63(2) 1 d P B 1
H42 H -0.1679 0.3793 1.0980 0.042 Uiso 0.63(2) 1 calc PR B 1
C43 C -0.0463(11) 0.3764(6) 0.9853(4) 0.031(2) Uiso 0.63(2) 1 d P B 1
H43 H 0.0301 0.3422 1.0040 0.038 Uiso 0.63(2) 1 calc PR B 1
C44 C 0.1194(4) 0.1705(3) 0.9016(2) 0.0260(10) Uani 1 1 d . . .
H44A H 0.1700 0.1884 0.9359 0.031 Uiso 1 1 calc R B .
H44B H 0.0271 0.1846 0.9296 0.031 Uiso 1 1 calc R . .
C45 C 0.1613(4) 0.0585(3) 0.8973(2) 0.0249(9) Uani 1 1 d . B .
C46 C 0.1936(4) 0.0151(3) 0.8253(2) 0.0319(11) Uani 1 1 d . . .
H46 H 0.1893 0.0568 0.7756 0.038 Uiso 1 1 calc R B .
C47 C 0.2315(4) -0.0864(3) 0.8253(3) 0.0358(11) Uani 1 1 d . B .
H47 H 0.2534 -0.1141 0.7756 0.043 Uiso 1 1 calc R . .
C48 C 0.2382(4) -0.1487(3) 0.8961(3) 0.0359(11) Uani 1 1 d . . .
H48 H 0.2647 -0.2191 0.8957 0.043 Uiso 1 1 calc R B .
C49 C 0.2056(4) -0.1074(3) 0.9680(3) 0.0349(11) Uani 1 1 d . B .
H49 H 0.2093 -0.1498 1.0174 0.042 Uiso 1 1 calc R . .
C50 C 0.1678(4) -0.0047(3) 0.9689(2) 0.0278(10) Uani 1 1 d . . .
H50 H 0.1462 0.0227 1.0187 0.033 Uiso 1 1 calc R B .
C51 C 0.6972(6) 0.7973(4) 0.8438(3) 0.0604(16) Uani 1 1 d . D .
H51A H 0.6260 0.7725 0.8838 0.072 Uiso 1 1 calc R . .
H51B H 0.7367 0.7469 0.8056 0.072 Uiso 1 1 calc R . .
Cl1 Cl 0.6310(8) 0.9122(2) 0.7894(9) 0.083(3) Uani 0.72(2) 1 d P . .
Cl2 Cl 0.81382(16) 0.80910(10) 0.89370(8) 0.0679(4) Uani 1 1 d . . .
F1A F 0.631(2) 0.5363(17) 0.7878(15) 0.069(8) Uiso 0.152(8) 1 d P C 1
F4A F 0.452(3) 0.7076(17) 0.7027(16) 0.065(8) Uiso 0.152(8) 1 d P C 1
Cl1A Cl 0.6011(9) 0.9086(7) 0.8275(7) 0.054(2) Uiso 0.28(2) 1 d P D 1
F3A F 0.6618(18) 0.6798(16) 0.7074(10) 0.033(6) Uiso 0.152(8) 1 d P C 1
F6A F 0.421(2) 0.5760(17) 0.7841(13) 0.038(6) Uiso 0.152(8) 1 d P C 1
C39A C -0.2502(10) 0.4651(10) 0.9559(9) 0.055(6) Uiso 0.37(2) 1 d PG B 2
H39A H -0.3351 0.4936 0.9469 0.066 Uiso 0.37(2) 1 calc PR B 2
C40A C -0.2295(13) 0.4401(8) 1.0343(7) 0.040(5) Uiso 0.37(2) 1 d PG B 2
H40A H -0.3002 0.4515 1.0788 0.048 Uiso 0.37(2) 1 calc PR B 2
C41A C -0.1052(16) 0.3984(7) 1.0474(5) 0.033(4) Uiso 0.37(2) 1 d PG B 2
H41A H -0.0910 0.3813 1.1010 0.040 Uiso 0.37(2) 1 calc PR B 2
C43A C -0.0016(12) 0.3817(8) 0.9822(6) 0.032(4) Uiso 0.37(2) 1 d PG B 2
H43A H 0.0833 0.3532 0.9912 0.039 Uiso 0.37(2) 1 calc PR B 2
C42A C -0.0223(11) 0.4067(10) 0.9038(5) 0.026(8) Uiso 0.37(2) 1 d PG B 2
C38A C -0.1466(12) 0.4484(11) 0.8907(6) 0.037(7) Uiso 0.37(2) 1 d PG B 2
H38A H -0.1607 0.4654 0.8371 0.044 Uiso 0.37(2) 1 calc PR B 2

loop_
_atom_site_aniso_label
_atom_site_aniso_U_11
_atom_site_aniso_U_22
_atom_site_aniso_U_33
_atom_site_aniso_U_23
_atom_site_aniso_U_13
_atom_site_aniso_U_12
Ir1 0.02486(10) 0.02880(10) 0.01900(8) 0.00027(6) -0.00299(6) -0.00745(7)
P1 0.0269(7) 0.0264(6) 0.0214(6) -0.0012(5) -0.0039(5) -0.0063(5)
P2 0.0379(8) 0.0389(7) 0.0252(6) -0.0022(5) -0.0027(5) -0.0136(6)
F1 0.027(2) 0.114(4) 0.079(3) -0.035(3) -0.008(2) 0.004(2)
F2 0.0589(19) 0.0681(19) 0.0340(15) -0.0140(14) -0.0012(13) -0.0247(16)
F3 0.144(5) 0.061(3) 0.039(2) 0.0086(18) -0.027(2) -0.062(3)
F4 0.052(3) 0.080(3) 0.079(3) -0.044(2) -0.028(3) 0.026(2)
F5 0.077(2) 0.103(2) 0.0333(16) -0.0236(16) 0.0074(15) -0.053(2)
F6 0.084(4) 0.038(2) 0.045(2) 0.0034(18) -0.006(2) -0.029(3)
N1 0.026(2) 0.0253(19) 0.0210(18) 0.0017(15) -0.0016(15) -0.0025(16)
N2 0.025(2) 0.025(2) 0.0218(18) 0.0014(15) -0.0015(15) -0.0026(16)
C1 0.016(2) 0.030(2) 0.019(2) 0.0014(18) -0.0058(17) -0.0038(19)
C2 0.026(3) 0.038(3) 0.024(2) 0.003(2) -0.0011(19) -0.004(2)
C3 0.027(3) 0.029(3) 0.024(2) 0.0034(19) 0.0025(19) -0.003(2)
C4 0.027(2) 0.027(2) 0.018(2) -0.0002(18) 0.0023(18) -0.003(2)
C5 0.024(2) 0.036(3) 0.021(2) -0.0031(19) -0.0003(18) -0.008(2)
C6 0.030(3) 0.042(3) 0.025(2) -0.008(2) -0.001(2) -0.011(2)
C7 0.033(3) 0.031(3) 0.024(2) -0.0038(19) -0.004(2) -0.005(2)
C8 0.026(3) 0.030(3) 0.026(2) 0.0028(19) -0.0032(19) 0.000(2)
C9 0.024(2) 0.030(2) 0.017(2) 0.0015(18) 0.0007(18) 0.000(2)
C10 0.039(3) 0.039(3) 0.025(2) 0.000(2) -0.012(2) -0.001(2)
C11 0.056(3) 0.032(3) 0.044(3) -0.002(2) -0.014(3) -0.008(2)
C12 0.031(3) 0.037(3) 0.028(2) -0.004(2) -0.005(2) -0.002(2)
C13 0.029(3) 0.022(2) 0.022(2) 0.0064(17) -0.0075(19) -0.006(2)
C14 0.030(3) 0.029(2) 0.026(2) 0.0091(19) -0.004(2) -0.010(2)
C15 0.037(3) 0.032(3) 0.039(3) 0.005(2) -0.011(2) -0.011(2)
C16 0.042(3) 0.029(3) 0.035(3) 0.002(2) -0.009(2) -0.005(2)
C17 0.033(3) 0.030(3) 0.029(2) 0.008(2) -0.005(2) 0.000(2)
C18 0.030(3) 0.029(2) 0.022(2) 0.0065(19) -0.0028(19) -0.006(2)
C19 0.030(3) 0.037(3) 0.042(3) 0.008(2) -0.003(2) -0.014(2)
C20 0.064(4) 0.041(3) 0.053(3) -0.017(3) -0.016(3) 0.004(3)
C21 0.028(3) 0.032(3) 0.038(3) 0.003(2) -0.011(2) 0.001(2)
C22 0.025(3) 0.047(3) 0.025(2) -0.007(2) -0.0032(19) -0.019(2)
C23 0.030(3) 0.049(3) 0.026(2) 0.002(2) -0.007(2) -0.022(2)
C24 0.029(3) 0.049(3) 0.045(3) 0.001(2) -0.014(2) -0.010(2)
C25 0.029(3) 0.052(3) 0.042(3) -0.009(2) 0.002(2) -0.009(2)
C26 0.025(3) 0.046(3) 0.030(3) -0.008(2) 0.006(2) -0.018(2)
C27 0.028(3) 0.045(3) 0.026(2) -0.002(2) -0.001(2) -0.017(2)
C28 0.047(3) 0.040(3) 0.029(2) 0.004(2) -0.001(2) -0.024(2)
C29 0.041(3) 0.043(3) 0.027(2) -0.004(2) -0.001(2) -0.021(2)
C30 0.028(3) 0.034(3) 0.029(2) -0.005(2) -0.001(2) -0.008(2)
C31 0.026(2) 0.032(3) 0.023(2) -0.0029(19) -0.0009(19) -0.007(2)
C32 0.024(3) 0.037(3) 0.051(3) -0.012(2) -0.007(2) 0.000(2)
C33 0.029(3) 0.077(4) 0.074(4) -0.045(4) -0.012(3) 0.002(3)
C34 0.037(3) 0.115(6) 0.037(3) -0.029(4) -0.008(3) -0.012(4)
C35 0.033(3) 0.073(4) 0.048(3) 0.020(3) -0.016(3) -0.003(3)
C36 0.035(3) 0.041(3) 0.049(3) 0.005(2) -0.012(2) -0.012(2)
C37 0.031(3) 0.026(2) 0.034(3) -0.0036(19) -0.005(2) -0.007(2)
C44 0.029(2) 0.027(2) 0.022(2) -0.0048(18) -0.0037(19) -0.005(2)
C45 0.024(2) 0.023(2) 0.024(2) 0.0015(18) -0.0037(18) -0.0027(19)
C46 0.042(3) 0.032(3) 0.021(2) 0.0004(19) -0.008(2) -0.006(2)
C47 0.046(3) 0.028(3) 0.031(3) -0.007(2) -0.005(2) -0.002(2)
C48 0.038(3) 0.024(2) 0.040(3) 0.000(2) -0.004(2) -0.002(2)
C49 0.035(3) 0.035(3) 0.025(2) 0.008(2) -0.002(2) -0.002(2)
C50 0.030(3) 0.031(3) 0.018(2) -0.0006(18) -0.0032(18) -0.001(2)
C51 0.079(4) 0.052(3) 0.057(4) -0.009(3) -0.013(3) -0.027(3)
Cl1 0.071(3) 0.0564(15) 0.141(7) -0.010(2) -0.059(4) -0.0161(14)
Cl2 0.1001(13) 0.0595(9) 0.0540(9) -0.0060(7) -0.0353(8) -0.0169(9)

loop_
_atom_type_symbol
_atom_type_description
_atom_type_scat_dispersion_real
_atom_type_scat_dispersion_imag
_atom_type_scat_source
Ir Ir -1.4442 7.9887 'International Tables Vol C Tables 4.2.6.8 and 6.1.1.4'
P P 0.1023 0.0942 'International Tables Vol C Tables 4.2.6.8 and 6.1.1.4'
F F 0.0171 0.0103 'International Tables Vol C Tables 4.2.6.8 and 6.1.1.4'
N N 0.0061 0.0033 'International Tables Vol C Tables 4.2.6.8 and 6.1.1.4'
C C 0.0033 0.0016 'International Tables Vol C Tables 4.2.6.8 and 6.1.1.4'
Cl Cl 0.1484 0.1585 'International Tables Vol C Tables 4.2.6.8 and 6.1.1.4'
H H 0.0000 0.0000 'International Tables Vol C Tables 4.2.6.8 and 6.1.1.4'

loop_
_geom_angle_atom_site_label_1
_geom_angle_atom_site_label_2
_geom_angle_atom_site_label_3
_geom_angle
_geom_angle_site_symmetry_1
_geom_angle_site_symmetry_3
_geom_angle_publ_flag
C1 Ir1 C26 153.73(16) . . ?
C1 Ir1 C22 92.63(15) . . ?
C26 Ir1 C22 93.60(16) . . ?
C1 Ir1 C23 90.62(15) . . ?
C26 Ir1 C23 79.64(16) . . ?
C22 Ir1 C23 36.26(15) . . ?
C1 Ir1 C27 167.84(15) . . ?
C26 Ir1 C27 36.27(15) . . ?
C22 Ir1 C27 77.51(15) . . ?
C23 Ir1 C27 85.60(15) . . ?
C1 Ir1 P1 96.10(11) . . ?
C26 Ir1 P1 89.39(12) . . ?
C22 Ir1 P1 153.84(12) . . ?
C23 Ir1 P1 166.68(12) . . ?
C27 Ir1 P1 90.02(11) . . ?
C44 P1 C30 101.49(19) . . ?
C44 P1 C37 103.18(18) . . ?
C30 P1 C37 100.85(19) . . ?
C44 P1 Ir1 113.99(13) . . ?
C30 P1 Ir1 116.29(13) . . ?
C37 P1 Ir1 118.64(15) . . ?
F4A P2 F1 141.5(12) . . ?
F4A P2 F6 115.5(10) . . ?
F1 P2 F6 93.7(3) . . ?
F4A P2 F6A 92.6(12) . . ?
F1 P2 F6A 120.4(8) . . ?
F6 P2 F6A 27.1(7) . . ?
F4A P2 F2 110.6(11) . . ?
F1 P2 F2 91.73(19) . . ?
F6 P2 F2 91.97(17) . . ?
F6A P2 F2 87.0(8) . . ?
F4A P2 F5 67.1(11) . . ?
F1 P2 F5 90.32(19) . . ?
F6 P2 F5 88.92(17) . . ?
F6A P2 F5 92.8(8) . . ?
F2 P2 F5 177.71(19) . . ?
F4A P2 F3A 96.3(12) . . ?
F1 P2 F3A 49.4(7) . . ?
F6 P2 F3A 142.6(8) . . ?
F6A P2 F3A 169.6(11) . . ?
F2 P2 F3A 94.8(6) . . ?
F5 P2 F3A 85.7(6) . . ?
F4A P2 F3 61.1(10) . . ?
F1 P2 F3 89.9(2) . . ?
F6 P2 F3 176.4(3) . . ?
F6A P2 F3 149.5(8) . . ?
F2 P2 F3 88.32(16) . . ?
F5 P2 F3 90.66(16) . . ?
F3A P2 F3 40.9(7) . . ?
F4A P2 F4 36.3(11) . . ?
F1 P2 F4 177.2(3) . . ?
F6 P2 F4 89.1(2) . . ?
F6A P2 F4 62.4(8) . . ?
F2 P2 F4 88.26(18) . . ?
F5 P2 F4 89.64(19) . . ?
F3A P2 F4 127.8(8) . . ?
F3 P2 F4 87.3(3) . . ?
F4A P2 F1A 170.6(12) . . ?
F1 P2 F1A 37.6(8) . . ?
F6 P2 F1A 59.6(8) . . ?
F6A P2 F1A 84.6(11) . . ?
F2 P2 F1A 78.3(8) . . ?
F5 P2 F1A 104.0(8) . . ?
F3A P2 F1A 85.8(11) . . ?
F3 P2 F1A 123.9(9) . . ?
F4 P2 F1A 145.0(9) . . ?
F1A F1 F3A 143.5(15) . . ?
F1A F1 P2 79.8(13) . . ?
F3A F1 P2 67.7(8) . . ?
F3A F3 F4A 113.2(13) . . ?
F3A F3 P2 69.5(9) . . ?
F4A F3 P2 51.9(9) . . ?
F4A F4 P2 58.0(15) . . ?
F4A F4 F6A 106.8(16) . . ?
P2 F4 F6A 57.7(7) . . ?
P2 F5 F4A 50.1(8) . . ?
F6A F6 P2 78.2(18) . . ?
F6A F6 F1A 136(2) . . ?
P2 F6 F1A 65.0(8) . . ?
C1 N1 C2 111.2(3) . . ?
C1 N1 C4 129.8(3) . . ?
C2 N1 C4 119.0(3) . . ?
C1 N2 C3 112.3(3) . . ?
C1 N2 C13 128.8(3) . . ?
C3 N2 C13 118.7(3) . . ?
N2 C1 N1 102.2(3) . . ?
N2 C1 Ir1 125.9(3) . . ?
N1 C1 Ir1 131.0(3) . . ?
C3 C2 N1 107.4(4) . . ?
C3 C2 H2 126.3 . . ?
N1 C2 H2 126.3 . . ?
C2 C3 N2 106.8(3) . . ?
C2 C3 H3 126.6 . . ?
N2 C3 H3 126.6 . . ?
C9 C4 C5 122.2(4) . . ?
C9 C4 N1 119.9(4) . . ?
C5 C4 N1 117.7(4) . . ?
C6 C5 C4 117.4(4) . . ?
C6 C5 C10 120.0(4) . . ?
C4 C5 C10 122.6(4) . . ?
C5 C6 C7 122.2(4) . . ?
C5 C6 H6 118.9 . . ?
C7 C6 H6 118.9 . . ?
C8 C7 C6 118.1(4) . . ?
C8 C7 C11 121.0(4) . . ?
C6 C7 C11 120.9(4) . . ?
C7 C8 C9 122.0(4) . . ?
C7 C8 H8 119.0 . . ?
C9 C8 H8 119.0 . . ?
C4 C9 C8 117.8(4) . . ?
C4 C9 C12 122.8(4) . . ?
C8 C9 C12 119.3(4) . . ?
C5 C10 H10A 109.5 . . ?
C5 C10 H10B 109.5 . . ?
H10A C10 H10B 109.5 . . ?
C5 C10 H10C 109.5 . . ?
H10A C10 H10C 109.5 . . ?
H10B C10 H10C 109.5 . . ?
C7 C11 H11A 109.5 . . ?
C7 C11 H11B 109.5 . . ?
H11A C11 H11B 109.5 . . ?
C7 C11 H11C 109.5 . . ?
H11A C11 H11C 109.5 . . ?
H11B C11 H11C 109.5 . . ?
C9 C12 H12A 109.5 . . ?
C9 C12 H12B 109.5 . . ?
H12A C12 H12B 109.5 . . ?
C9 C12 H12C 109.5 . . ?
H12A C12 H12C 109.5 . . ?
H12B C12 H12C 109.5 . . ?
C14 C13 C18 121.6(4) . . ?
C14 C13 N2 117.9(4) . . ?
C18 C13 N2 120.1(4) . . ?
C15 C14 C13 118.1(4) . . ?
C15 C14 C19 118.0(4) . . ?
C13 C14 C19 123.8(4) . . ?
C16 C15 C14 122.0(4) . . ?
C16 C15 H15 119.0 . . ?
C14 C15 H15 119.0 . . ?
C15 C16 C17 118.4(4) . . ?
C15 C16 C20 120.7(4) . . ?
C17 C16 C20 120.9(4) . . ?
C16 C17 C18 122.4(4) . . ?
C16 C17 H17 118.8 . . ?
C18 C17 H17 118.8 . . ?
C17 C18 C13 117.4(4) . . ?
C17 C18 C21 120.1(4) . . ?
C13 C18 C21 122.5(4) . . ?
C14 C19 H19A 109.5 . . ?
C14 C19 H19B 109.5 . . ?
H19A C19 H19B 109.5 . . ?
C14 C19 H19C 109.5 . . ?
H19A C19 H19C 109.5 . . ?
H19B C19 H19C 109.5 . . ?
C16 C20 H20A 109.5 . . ?
C16 C20 H20B 109.5 . . ?
H20A C20 H20B 109.5 . . ?
C16 C20 H20C 109.5 . . ?
H20A C20 H20C 109.5 . . ?
H20B C20 H20C 109.5 . . ?
C16 C20 H20D 109.5 . . ?
H20A C20 H20D 141.1 . . ?
H20B C20 H20D 56.3 . . ?
H20C C20 H20D 56.3 . . ?
C16 C20 H20E 109.5 . . ?
H20A C20 H20E 56.3 . . ?
H20B C20 H20E 141.1 . . ?
H20C C20 H20E 56.3 . . ?
H20D C20 H20E 109.5 . . ?
C16 C20 H20F 109.5 . . ?
H20A C20 H20F 56.3 . . ?
H20B C20 H20F 56.3 . . ?
H20C C20 H20F 141.1 . . ?
H20D C20 H20F 109.5 . . ?
H20E C20 H20F 109.5 . . ?
C18 C21 H21A 109.5 . . ?
C18 C21 H21B 109.5 . . ?
H21A C21 H21B 109.5 . . ?
C18 C21 H21C 109.5 . . ?
H21A C21 H21C 109.5 . . ?
H21B C21 H21C 109.5 . . ?
C23 C22 C29 126.2(4) . . ?
C23 C22 Ir1 72.9(2) . . ?
C29 C22 Ir1 111.7(3) . . ?
C23 C22 H22 116.9 . . ?
C29 C22 H22 116.9 . . ?
Ir1 C22 H22 85.2 . . ?
C22 C23 C24 125.4(4) . . ?
C22 C23 Ir1 70.8(2) . . ?
C24 C23 Ir1 112.5(3) . . ?
C22 C23 H23 117.3 . . ?
C24 C23 H23 117.3 . . ?
Ir1 C23 H23 86.5 . . ?
C23 C24 C25 113.9(4) . . ?
C23 C24 H24A 108.8 . . ?
C25 C24 H24A 108.8 . . ?
C23 C24 H24B 108.8 . . ?
C25 C24 H24B 108.8 . . ?
H24A C24 H24B 107.7 . . ?
C26 C25 C24 113.6(4) . . ?
C26 C25 H25A 108.8 . . ?
C24 C25 H25A 108.8 . . ?
C26 C25 H25B 108.8 . . ?
C24 C25 H25B 108.8 . . ?
H25A C25 H25B 107.7 . . ?
C27 C26 C25 124.0(4) . . ?
C27 C26 Ir1 73.5(2) . . ?
C25 C26 Ir1 111.2(3) . . ?
C27 C26 H26 118.0 . . ?
C25 C26 H26 118.0 . . ?
Ir1 C26 H26 85.2 . . ?
C26 C27 C28 123.6(4) . . ?
C26 C27 Ir1 70.2(2) . . ?
C28 C27 Ir1 114.7(3) . . ?
C26 C27 H27 118.2 . . ?
C28 C27 H27 118.2 . . ?
Ir1 C27 H27 85.2 . . ?
C27 C28 C29 111.4(3) . . ?
C27 C28 H28A 109.3 . . ?
C29 C28 H28A 109.3 . . ?
C27 C28 H28B 109.3 . . ?
C29 C28 H28B 109.3 . . ?
H28A C28 H28B 108.0 . . ?
C22 C29 C28 112.6(3) . . ?
C22 C29 H29A 109.1 . . ?
C28 C29 H29A 109.1 . . ?
C22 C29 H29B 109.1 . . ?
C28 C29 H29B 109.1 . . ?
H29A C29 H29B 107.8 . . ?
C31 C30 P1 117.7(3) . . ?
C31 C30 H30A 107.9 . . ?
P1 C30 H30A 107.9 . . ?
C31 C30 H30B 107.9 . . ?
P1 C30 H30B 107.9 . . ?
H30A C30 H30B 107.2 . . ?
C32 C31 C36 117.5(4) . . ?
C32 C31 C30 121.7(4) . . ?
C36 C31 C30 120.9(4) . . ?
C33 C32 C31 121.8(5) . . ?
C33 C32 H32 119.1 . . ?
C31 C32 H32 119.1 . . ?
C34 C33 C32 120.1(5) . . ?
C34 C33 H33 120.0 . . ?
C32 C33 H33 120.0 . . ?
C33 C34 C35 120.1(5) . . ?
C33 C34 H34 120.0 . . ?
C35 C34 H34 120.0 . . ?
C34 C35 C36 120.2(5) . . ?
C34 C35 H35 119.9 . . ?
C36 C35 H35 119.9 . . ?
C31 C36 C35 120.4(4) . . ?
C31 C36 H36 119.8 . . ?
C35 C36 H36 119.8 . . ?
C42A C37 C38 6.6(8) . . ?
C42A C37 P1 121.9(6) . . ?
C38 C37 P1 117.5(5) . . ?
C42A C37 H37A 101.4 . . ?
C38 C37 H37A 107.9 . . ?
P1 C37 H37A 107.9 . . ?
C42A C37 H37B 109.5 . . ?
C38 C37 H37B 107.9 . . ?
P1 C37 H37B 107.9 . . ?
H37A C37 H37B 107.2 . . ?
C43 C38 C39 118.1(9) . . ?
C43 C38 C37 122.7(8) . . ?
C39 C38 C37 119.0(7) . . ?
C40 C39 C38 119.9(11) . . ?
C40 C39 H39 120.0 . . ?
C38 C39 H39 120.0 . . ?
C41 C40 C39 120.4(10) . . ?
C41 C40 H40 119.8 . . ?
C39 C40 H40 119.8 . . ?
C40 C41 C42 121.6(7) . . ?
C40 C41 H41 119.2 . . ?
C42 C41 H41 119.2 . . ?
C41 C42 C43 117.8(7) . . ?
C41 C42 H42 121.1 . . ?
C43 C42 H42 121.1 . . ?
C38 C43 C42 121.7(8) . . ?
C38 C43 H43 119.2 . . ?
C42 C43 H43 119.2 . . ?
C45 C44 P1 117.8(3) . . ?
C45 C44 H44A 107.9 . . ?
P1 C44 H44A 107.9 . . ?
C45 C44 H44B 107.9 . . ?
P1 C44 H44B 107.9 . . ?
H44A C44 H44B 107.2 . . ?
C50 C45 C46 118.0(4) . . ?
C50 C45 C44 118.2(3) . . ?
C46 C45 C44 123.8(4) . . ?
C47 C46 C45 121.1(4) . . ?
C47 C46 H46 119.5 . . ?
C45 C46 H46 119.5 . . ?
C46 C47 C48 120.9(4) . . ?
C46 C47 H47 119.5 . . ?
C48 C47 H47 119.5 . . ?
C47 C48 C49 118.9(4) . . ?
C47 C48 H48 120.5 . . ?
C49 C48 H48 120.5 . . ?
C48 C49 C50 120.7(4) . . ?
C48 C49 H49 119.6 . . ?
C50 C49 H49 119.6 . . ?
C49 C50 C45 120.4(4) . . ?
C49 C50 H50 119.8 . . ?
C45 C50 H50 119.8 . . ?
Cl2 C51 Cl1 113.0(3) . . ?
Cl2 C51 H51A 109.0 . . ?
Cl1 C51 H51A 109.0 . . ?
Cl2 C51 H51B 109.0 . . ?
Cl1 C51 H51B 109.0 . . ?
H51A C51 H51B 107.8 . . ?
Cl1A Cl1 C51 68.7(10) . . ?
F1 F1A F6 112.6(18) . . ?
F1 F1A P2 62.6(12) . . ?
F6 F1A P2 55.4(7) . . ?
F4 F4A P2 85.7(17) . . ?
F4 F4A F3 125(2) . . ?
P2 F4A F3 67.0(11) . . ?
F4 F4A F5 117.7(19) . . ?
P2 F4A F5 62.8(10) . . ?
F3 F4A F5 91.4(14) . . ?
F3 F3A F1 131.4(15) . . ?
F3 F3A P2 69.6(9) . . ?
F1 F3A P2 62.8(7) . . ?
F6 F6A P2 74.7(18) . . ?
F6 F6A F4 134(2) . . ?
P2 F6A F4 59.9(8) . . ?
C40A C39A C38A 120.0 . . ?
C40A C39A H39A 120.0 . . ?
C38A C39A H39A 120.0 . . ?
C41A C40A C39A 120.0 . . ?
C41A C40A H40A 120.0 . . ?
C39A C40A H40A 120.0 . . ?
C40A C41A C43A 120.0 . . ?
C40A C41A H41A 120.0 . . ?
C43A C41A H41A 120.0 . . ?
C41A C43A C42A 120.0 . . ?
C41A C43A H43A 120.0 . . ?
C42A C43A H43A 120.0 . . ?
C38A C42A C43A 120.0 . . ?
C38A C42A C37 123.5(7) . . ?
C43A C42A C37 116.4(7) . . ?
C42A C38A C39A 120.0 . . ?
C42A C38A H38A 120.0 . . ?
C39A C38A H38A 120.0 . . ?

loop_
_geom_bond_atom_site_label_1
_geom_bond_atom_site_label_2
_geom_bond_distance
_geom_bond_site_symmetry_2
_geom_bond_publ_flag
Ir1 C1 2.094(4) . ?
Ir1 C26 2.193(4) . ?
Ir1 C22 2.198(4) . ?
Ir1 C23 2.224(4) . ?
Ir1 C27 2.235(4) . ?
Ir1 P1 2.3436(11) . ?
P1 C44 1.831(4) . ?
P1 C30 1.845(4) . ?
P1 C37 1.860(4) . ?
P2 F4A 1.38(2) . ?
P2 F1 1.549(4) . ?
P2 F6 1.560(3) . ?
P2 F6A 1.58(2) . ?
P2 F2 1.587(3) . ?
P2 F5 1.597(3) . ?
P2 F3A 1.612(17) . ?
P2 F3 1.612(3) . ?
P2 F4 1.621(4) . ?
P2 F1A 1.72(2) . ?
F1 F1A 1.06(2) . ?
F1 F3A 1.323(19) . ?
F3 F3A 1.127(19) . ?
F3 F4A 1.53(2) . ?
F4 F4A 0.96(2) . ?
F4 F6A 1.66(2) . ?
F5 F4A 1.65(3) . ?
F6 F6A 0.74(2) . ?
F6 F1A 1.64(2) . ?
N1 C1 1.385(5) . ?
N1 C2 1.388(5) . ?
N1 C4 1.453(5) . ?
N2 C1 1.374(5) . ?
N2 C3 1.383(5) . ?
N2 C13 1.454(5) . ?
C2 C3 1.331(5) . ?
C2 H2 0.9500 . ?
C3 H3 0.9500 . ?
C4 C9 1.389(5) . ?
C4 C5 1.396(5) . ?
C5 C6 1.389(6) . ?
C5 C10 1.507(6) . ?
C6 C7 1.392(6) . ?
C6 H6 0.9500 . ?
C7 C8 1.387(6) . ?
C7 C11 1.516(6) . ?
C8 C9 1.390(5) . ?
C8 H8 0.9500 . ?
C9 C12 1.512(5) . ?
C10 H10A 0.9800 . ?
C10 H10B 0.9800 . ?
C10 H10C 0.9800 . ?
C11 H11A 0.9800 . ?
C11 H11B 0.9800 . ?
C11 H11C 0.9800 . ?
C12 H12A 0.9800 . ?
C12 H12B 0.9800 . ?
C12 H12C 0.9800 . ?
C13 C14 1.397(6) . ?
C13 C18 1.402(6) . ?
C14 C15 1.396(6) . ?
C14 C19 1.523(6) . ?
C15 C16 1.379(6) . ?
C15 H15 0.9500 . ?
C16 C17 1.386(6) . ?
C16 C20 1.514(6) . ?
C17 C18 1.399(6) . ?
C17 H17 0.9500 . ?
C18 C21 1.499(6) . ?
C19 H19A 0.9800 . ?
C19 H19B 0.9800 . ?
C19 H19C 0.9800 . ?
C20 H20A 0.9800 . ?
C20 H20B 0.9800 . ?
C20 H20C 0.9800 . ?
C20 H20D 0.9800 . ?
C20 H20E 0.9800 . ?
C20 H20F 0.9800 . ?
C21 H21A 0.9800 . ?
C21 H21B 0.9800 . ?
C21 H21C 0.9800 . ?
C22 C23 1.376(6) . ?
C22 C29 1.498(5) . ?
C22 H22 0.9500 . ?
C23 C24 1.523(6) . ?
C23 H23 0.9500 . ?
C24 C25 1.543(6) . ?
C24 H24A 0.9900 . ?
C24 H24B 0.9900 . ?
C25 C26 1.501(6) . ?
C25 H25A 0.9900 . ?
C25 H25B 0.9900 . ?
C26 C27 1.379(6) . ?
C26 H26 0.9500 . ?
C27 C28 1.502(6) . ?
C27 H27 0.9500 . ?
C28 C29 1.526(6) . ?
C28 H28A 0.9900 . ?
C28 H28B 0.9900 . ?
C29 H29A 0.9900 . ?
C29 H29B 0.9900 . ?
C30 C31 1.496(6) . ?
C30 H30A 0.9900 . ?
C30 H30B 0.9900 . ?
C31 C32 1.389(6) . ?
C31 C36 1.391(6) . ?
C32 C33 1.381(7) . ?
C32 H32 0.9500 . ?
C33 C34 1.356(7) . ?
C33 H33 0.9500 . ?
C34 C35 1.377(7) . ?
C34 H34 0.9500 . ?
C35 C36 1.394(7) . ?
C35 H35 0.9500 . ?
C36 H36 0.9500 . ?
C37 C42A 1.434(9) . ?
C37 C38 1.538(10) . ?
C37 H37A 0.9900 . ?
C37 H37B 0.9900 . ?
C38 C43 1.386(9) . ?
C38 C39 1.390(12) . ?
C39 C40 1.390(10) . ?
C39 H39 0.9500 . ?
C40 C41 1.361(12) . ?
C40 H40 0.9500 . ?
C41 C42 1.365(11) . ?
C41 H41 0.9500 . ?
C42 C43 1.408(10) . ?
C42 H42 0.9500 . ?
C43 H43 0.9500 . ?
C44 C45 1.520(5) . ?
C44 H44A 0.9900 . ?
C44 H44B 0.9900 . ?
C45 C50 1.390(5) . ?
C45 C46 1.399(5) . ?
C46 C47 1.370(5) . ?
C46 H46 0.9500 . ?
C47 C48 1.374(6) . ?
C47 H47 0.9500 . ?
C48 C49 1.384(6) . ?
C48 H48 0.9500 . ?
C49 C50 1.387(5) . ?
C49 H49 0.9500 . ?
C50 H50 0.9500 . ?
C51 Cl2 1.740(5) . ?
C51 Cl1 1.788(8) . ?
C51 H51A 0.9900 . ?
C51 H51B 0.9900 . ?
Cl1 Cl1A 0.656(8) . ?
C39A C40A 1.3900 . ?
C39A C38A 1.3900 . ?
C39A H39A 0.9500 . ?
C40A C41A 1.3900 . ?
C40A H40A 0.9500 . ?
C41A C43A 1.3900 . ?
C41A H41A 0.9500 . ?
C43A C42A 1.3900 . ?
C43A H43A 0.9500 . ?
C42A C38A 1.3900 . ?
C38A H38A 0.9500 . ?

loop_
_geom_torsion_atom_site_label_1
_geom_torsion_atom_site_label_2
_geom_torsion_atom_site_label_3
_geom_torsion_atom_site_label_4
_geom_torsion
_geom_torsion_site_symmetry_1
_geom_torsion_site_symmetry_2
_geom_torsion_site_symmetry_3
_geom_torsion_site_symmetry_4
_geom_torsion_publ_flag
C1 Ir1 P1 C44 -143.37(18) . . . . ?
C26 Ir1 P1 C44 62.38(19) . . . . ?
C22 Ir1 P1 C44 -34.6(3) . . . . ?
C23 Ir1 P1 C44 96.7(5) . . . . ?
C27 Ir1 P1 C44 26.11(19) . . . . ?
C1 Ir1 P1 C30 -25.78(19) . . . . ?
C26 Ir1 P1 C30 180.0(2) . . . . ?
C22 Ir1 P1 C30 83.0(3) . . . . ?
C23 Ir1 P1 C30 -145.7(5) . . . . ?
C27 Ir1 P1 C30 143.70(19) . . . . ?
C1 Ir1 P1 C37 94.81(18) . . . . ?
C26 Ir1 P1 C37 -59.44(19) . . . . ?
C22 Ir1 P1 C37 -156.4(3) . . . . ?
C23 Ir1 P1 C37 -25.1(5) . . . . ?
C27 Ir1 P1 C37 -95.71(19) . . . . ?
F4A P2 F1 F1A -164.7(19) . . . . ?
F6 P2 F1 F1A -24.0(13) . . . . ?
F6A P2 F1 F1A -19.5(15) . . . . ?
F2 P2 F1 F1A 68.1(12) . . . . ?
F5 P2 F1 F1A -112.9(12) . . . . ?
F3A P2 F1 F1A 163.0(15) . . . . ?
F3 P2 F1 F1A 156.4(12) . . . . ?
F4 P2 F1 F1A 158(4) . . . . ?
F4A P2 F1 F3A 32.3(18) . . . . ?
F6 P2 F1 F3A 173.0(8) . . . . ?
F6A P2 F1 F3A 177.5(12) . . . . ?
F2 P2 F1 F3A -94.9(8) . . . . ?
F5 P2 F1 F3A 84.1(8) . . . . ?
F3 P2 F1 F3A -6.6(8) . . . . ?
F4 P2 F1 F3A -5(4) . . . . ?
F1A P2 F1 F3A -163.0(15) . . . . ?
F4A P2 F3 F3A -145.9(16) . . . . ?
F1 P2 F3 F3A 7.6(9) . . . . ?
F6 P2 F3 F3A -166(3) . . . . ?
F6A P2 F3 F3A -179.4(18) . . . . ?
F2 P2 F3 F3A 99.4(9) . . . . ?
F5 P2 F3 F3A -82.7(9) . . . . ?
F4 P2 F3 F3A -172.3(9) . . . . ?
F1A P2 F3 F3A 24.7(13) . . . . ?
F1 P2 F3 F4A 153.5(13) . . . . ?
F6 P2 F3 F4A -20(3) . . . . ?
F6A P2 F3 F4A -33(2) . . . . ?
F2 P2 F3 F4A -114.8(13) . . . . ?
F5 P2 F3 F4A 63.2(13) . . . . ?
F3A P2 F3 F4A 145.9(16) . . . . ?
F4 P2 F3 F4A -26.4(13) . . . . ?
F1A P2 F3 F4A 170.6(15) . . . . ?
F1 P2 F4 F4A 40(5) . . . . ?
F6 P2 F4 F4A -138.5(17) . . . . ?
F6A P2 F4 F4A -142.9(19) . . . . ?
F2 P2 F4 F4A 129.5(17) . . . . ?
F5 P2 F4 F4A -49.6(17) . . . . ?
F3A P2 F4 F4A 34.7(18) . . . . ?
F3 P2 F4 F4A 41.1(17) . . . . ?
F1A P2 F4 F4A -164(2) . . . . ?
F4A P2 F4 F6A 142.9(19) . . . . ?
F1 P2 F4 F6A -177(100) . . . . ?
F6 P2 F4 F6A 4.4(9) . . . . ?
F2 P2 F4 F6A -87.6(9) . . . . ?
F5 P2 F4 F6A 93.4(9) . . . . ?
F3A P2 F4 F6A 177.7(11) . . . . ?
F3 P2 F4 F6A -176.0(9) . . . . ?
F1A P2 F4 F6A -21.0(16) . . . . ?
F1 P2 F5 F4A -147.9(11) . . . . ?
F6 P2 F5 F4A 118.4(11) . . . . ?
F6A P2 F5 F4A 91.6(13) . . . . ?
F2 P2 F5 F4A 6(4) . . . . ?
F3A P2 F5 F4A -98.6(13) . . . . ?
F3 P2 F5 F4A -58.0(11) . . . . ?
F4 P2 F5 F4A 29.3(11) . . . . ?
F1A P2 F5 F4A 176.7(13) . . . . ?
F4A P2 F6 F6A -34(2) . . . . ?
F1 P2 F6 F6A 171.4(19) . . . . ?
F2 P2 F6 F6A 79.6(19) . . . . ?
F5 P2 F6 F6A -98.3(19) . . . . ?
F3A P2 F6 F6A -180(2) . . . . ?
F3 P2 F6 F6A -15(4) . . . . ?
F4 P2 F6 F6A -8.7(19) . . . . ?
F1A P2 F6 F6A 155(2) . . . . ?
F4A P2 F6 F1A 170.8(14) . . . . ?
F1 P2 F6 F1A 16.7(9) . . . . ?
F6A P2 F6 F1A -155(2) . . . . ?
F2 P2 F6 F1A -75.2(9) . . . . ?
F5 P2 F6 F1A 106.9(9) . . . . ?
F3A P2 F6 F1A 25.4(13) . . . . ?
F3 P2 F6 F1A -170(3) . . . . ?
F4 P2 F6 F1A -163.4(9) . . . . ?
C3 N2 C1 N1 1.5(4) . . . . ?
C13 N2 C1 N1 -173.0(4) . . . . ?
C3 N2 C1 Ir1 -168.6(3) . . . . ?
C13 N2 C1 Ir1 17.0(6) . . . . ?
C2 N1 C1 N2 -0.8(4) . . . . ?
C4 N1 C1 N2 177.8(4) . . . . ?
C2 N1 C1 Ir1 168.6(3) . . . . ?
C4 N1 C1 Ir1 -12.8(6) . . . . ?
C26 Ir1 C1 N2 32.8(6) . . . . ?
C22 Ir1 C1 N2 136.4(3) . . . . ?
C23 Ir1 C1 N2 100.2(3) . . . . ?
C27 Ir1 C1 N2 171.8(6) . . . . ?
P1 Ir1 C1 N2 -68.3(3) . . . . ?
C26 Ir1 C1 N1 -134.3(4) . . . . ?
C22 Ir1 C1 N1 -30.7(4) . . . . ?
C23 Ir1 C1 N1 -66.9(4) . . . . ?
C27 Ir1 C1 N1 4.7(10) . . . . ?
P1 Ir1 C1 N1 124.6(3) . . . . ?
C1 N1 C2 C3 -0.2(5) . . . . ?
C4 N1 C2 C3 -179.0(4) . . . . ?
N1 C2 C3 N2 1.1(5) . . . . ?
C1 N2 C3 C2 -1.7(5) . . . . ?
C13 N2 C3 C2 173.4(4) . . . . ?
C1 N1 C4 C9 -76.5(5) . . . . ?
C2 N1 C4 C9 102.0(4) . . . . ?
C1 N1 C4 C5 108.2(5) . . . . ?
C2 N1 C4 C5 -73.3(5) . . . . ?
C9 C4 C5 C6 5.5(6) . . . . ?
N1 C4 C5 C6 -179.3(3) . . . . ?
C9 C4 C5 C10 -174.8(4) . . . . ?
N1 C4 C5 C10 0.4(5) . . . . ?
C4 C5 C6 C7 -1.6(6) . . . . ?
C10 C5 C6 C7 178.8(4) . . . . ?
C5 C6 C7 C8 -1.2(6) . . . . ?
C5 C6 C7 C11 -179.8(4) . . . . ?
C6 C7 C8 C9 0.1(6) . . . . ?
C11 C7 C8 C9 178.8(4) . . . . ?
C5 C4 C9 C8 -6.5(6) . . . . ?
N1 C4 C9 C8 178.4(3) . . . . ?
C5 C4 C9 C12 169.5(4) . . . . ?
N1 C4 C9 C12 -5.5(6) . . . . ?
C7 C8 C9 C4 3.6(6) . . . . ?
C7 C8 C9 C12 -172.6(4) . . . . ?
C1 N2 C13 C14 112.2(4) . . . . ?
C3 N2 C13 C14 -61.9(5) . . . . ?
C1 N2 C13 C18 -75.1(5) . . . . ?
C3 N2 C13 C18 110.8(4) . . . . ?
C18 C13 C14 C15 4.8(6) . . . . ?
N2 C13 C14 C15 177.4(3) . . . . ?
C18 C13 C14 C19 -172.0(4) . . . . ?
N2 C13 C14 C19 0.6(6) . . . . ?
C13 C14 C15 C16 -2.8(6) . . . . ?
C19 C14 C15 C16 174.2(4) . . . . ?
C14 C15 C16 C17 0.3(6) . . . . ?
C14 C15 C16 C20 -179.6(4) . . . . ?
C15 C16 C17 C18 0.4(6) . . . . ?
C20 C16 C17 C18 -179.7(4) . . . . ?
C16 C17 C18 C13 1.5(6) . . . . ?
C16 C17 C18 C21 -177.9(4) . . . . ?
C14 C13 C18 C17 -4.2(6) . . . . ?
N2 C13 C18 C17 -176.6(3) . . . . ?
C14 C13 C18 C21 175.3(4) . . . . ?
N2 C13 C18 C21 2.8(6) . . . . ?
C1 Ir1 C22 C23 -87.4(3) . . . . ?
C26 Ir1 C22 C23 67.0(3) . . . . ?
C27 Ir1 C22 C23 99.7(3) . . . . ?
P1 Ir1 C22 C23 163.0(2) . . . . ?
C1 Ir1 C22 C29 149.6(3) . . . . ?
C26 Ir1 C22 C29 -55.9(3) . . . . ?
C23 Ir1 C22 C29 -122.9(4) . . . . ?
C27 Ir1 C22 C29 -23.2(3) . . . . ?
P1 Ir1 C22 C29 40.1(5) . . . . ?
C29 C22 C23 C24 0.1(7) . . . . ?
Ir1 C22 C23 C24 -104.5(4) . . . . ?
C29 C22 C23 Ir1 104.7(4) . . . . ?
C1 Ir1 C23 C22 93.6(3) . . . . ?
C26 Ir1 C23 C22 -110.9(3) . . . . ?
C27 Ir1 C23 C22 -74.8(3) . . . . ?
P1 Ir1 C23 C22 -145.9(4) . . . . ?
C1 Ir1 C23 C24 -145.0(3) . . . . ?
C26 Ir1 C23 C24 10.4(3) . . . . ?
C22 Ir1 C23 C24 121.3(4) . . . . ?
C27 Ir1 C23 C24 46.5(3) . . . . ?
P1 Ir1 C23 C24 -24.6(7) . . . . ?
C22 C23 C24 C25 86.5(5) . . . . ?
Ir1 C23 C24 C25 4.6(5) . . . . ?
C23 C24 C25 C26 -25.4(6) . . . . ?
C24 C25 C26 C27 -50.1(6) . . . . ?
C24 C25 C26 Ir1 33.9(5) . . . . ?
C1 Ir1 C26 C27 166.5(3) . . . . ?
C22 Ir1 C26 C27 63.1(3) . . . . ?
C23 Ir1 C26 C27 96.7(3) . . . . ?
P1 Ir1 C26 C27 -90.9(2) . . . . ?
C1 Ir1 C26 C25 45.8(5) . . . . ?
C22 Ir1 C26 C25 -57.5(3) . . . . ?
C23 Ir1 C26 C25 -23.9(3) . . . . ?
C27 Ir1 C26 C25 -120.7(4) . . . . ?
P1 Ir1 C26 C25 148.5(3) . . . . ?
C25 C26 C27 C28 -2.3(6) . . . . ?
Ir1 C26 C27 C28 -107.1(4) . . . . ?
C25 C26 C27 Ir1 104.8(4) . . . . ?
C1 Ir1 C27 C26 -150.6(7) . . . . ?
C22 Ir1 C27 C26 -114.2(3) . . . . ?
C23 Ir1 C27 C26 -78.5(3) . . . . ?
P1 Ir1 C27 C26 88.9(2) . . . . ?
C1 Ir1 C27 C28 -31.8(10) . . . . ?
C26 Ir1 C27 C28 118.8(5) . . . . ?
C22 Ir1 C27 C28 4.6(3) . . . . ?
C23 Ir1 C27 C28 40.4(3) . . . . ?
P1 Ir1 C27 C28 -152.2(3) . . . . ?
C26 C27 C28 C29 96.2(5) . . . . ?
Ir1 C27 C28 C29 14.4(5) . . . . ?
C23 C22 C29 C28 -45.3(6) . . . . ?
Ir1 C22 C29 C28 38.9(5) . . . . ?
C27 C28 C29 C22 -34.7(6) . . . . ?
C44 P1 C30 C31 -43.5(3) . . . . ?
C37 P1 C30 C31 62.5(3) . . . . ?
Ir1 P1 C30 C31 -167.8(3) . . . . ?
P1 C30 C31 C32 -87.5(4) . . . . ?
P1 C30 C31 C36 92.9(4) . . . . ?
C36 C31 C32 C33 -1.0(6) . . . . ?
C30 C31 C32 C33 179.3(4) . . . . ?
C31 C32 C33 C34 0.4(7) . . . . ?
C32 C33 C34 C35 0.8(8) . . . . ?
C33 C34 C35 C36 -1.4(8) . . . . ?
C32 C31 C36 C35 0.4(6) . . . . ?
C30 C31 C36 C35 -179.9(4) . . . . ?
C34 C35 C36 C31 0.7(7) . . . . ?
C44 P1 C37 C42A -43.1(7) . . . . ?
C30 P1 C37 C42A -147.8(6) . . . . ?
Ir1 P1 C37 C42A 84.0(6) . . . . ?
C44 P1 C37 C38 -48.8(5) . . . . ?
C30 P1 C37 C38 -153.5(5) . . . . ?
Ir1 P1 C37 C38 78.3(5) . . . . ?
C42A C37 C38 C43 -50(7) . . . . ?
P1 C37 C38 C43 82.9(10) . . . . ?
C42A C37 C38 C39 125(7) . . . . ?
P1 C37 C38 C39 -102.0(8) . . . . ?
C43 C38 C39 C40 -4.7(12) . . . . ?
C37 C38 C39 C40 180.0(8) . . . . ?
C38 C39 C40 C41 -0.8(11) . . . . ?
C39 C40 C41 C42 6.4(11) . . . . ?
C40 C41 C42 C43 -5.9(11) . . . . ?
C39 C38 C43 C42 5.1(12) . . . . ?
C37 C38 C43 C42 -179.8(8) . . . . ?
C41 C42 C43 C38 0.1(11) . . . . ?
C30 P1 C44 C45 -71.4(3) . . . . ?
C37 P1 C44 C45 -175.5(3) . . . . ?
Ir1 P1 C44 C45 54.5(3) . . . . ?
P1 C44 C45 C50 170.3(3) . . . . ?
P1 C44 C45 C46 -9.7(5) . . . . ?
C50 C45 C46 C47 -0.4(6) . . . . ?
C44 C45 C46 C47 179.6(4) . . . . ?
C45 C46 C47 C48 0.3(7) . . . . ?
C46 C47 C48 C49 0.2(7) . . . . ?
C47 C48 C49 C50 -0.5(7) . . . . ?
C48 C49 C50 C45 0.4(6) . . . . ?
C46 C45 C50 C49 0.1(6) . . . . ?
C44 C45 C50 C49 -179.9(4) . . . . ?
Cl2 C51 Cl1 Cl1A -84.4(10) . . . . ?
F3A F1 F1A F6 52(3) . . . . ?
P2 F1 F1A F6 24.7(12) . . . . ?
F3A F1 F1A P2 27(2) . . . . ?
F6A F6 F1A F1 -64(3) . . . . ?
P2 F6 F1A F1 -26.8(13) . . . . ?
F6A F6 F1A P2 -37(3) . . . . ?
F4A P2 F1A F1 90(8) . . . . ?
F6 P2 F1A F1 152.0(14) . . . . ?
F6A P2 F1A F1 163.2(13) . . . . ?
F2 P2 F1A F1 -108.7(11) . . . . ?
F5 P2 F1A F1 71.7(11) . . . . ?
F3A P2 F1A F1 -12.9(11) . . . . ?
F3 P2 F1A F1 -28.8(15) . . . . ?
F4 P2 F1A F1 -178.2(3) . . . . ?
F4A P2 F1A F6 -62(8) . . . . ?
F1 P2 F1A F6 -152.0(14) . . . . ?
F6A P2 F1A F6 11.2(9) . . . . ?
F2 P2 F1A F6 99.3(6) . . . . ?
F5 P2 F1A F6 -80.3(6) . . . . ?
F3A P2 F1A F6 -164.9(8) . . . . ?
F3 P2 F1A F6 179.2(3) . . . . ?
F4 P2 F1A F6 29.8(15) . . . . ?
F6A F4 F4A P2 -32.1(15) . . . . ?
P2 F4 F4A F3 -57.8(19) . . . . ?
F6A F4 F4A F3 -90(2) . . . . ?
P2 F4 F4A F5 56.1(15) . . . . ?
F6A F4 F4A F5 24(2) . . . . ?
F1 P2 F4A F4 -177.2(4) . . . . ?
F6 P2 F4A F4 47.2(18) . . . . ?
F6A P2 F4A F4 32.3(16) . . . . ?
F2 P2 F4A F4 -55.5(16) . . . . ?
F5 P2 F4A F4 124.3(16) . . . . ?
F3A P2 F4A F4 -153.1(14) . . . . ?
F3 P2 F4A F4 -131.4(19) . . . . ?
F1A P2 F4A F4 105(8) . . . . ?
F1 P2 F4A F3 -45.8(18) . . . . ?
F6 P2 F4A F3 178.6(3) . . . . ?
F6A P2 F4A F3 163.7(11) . . . . ?
F2 P2 F4A F3 75.9(9) . . . . ?
F5 P2 F4A F3 -104.3(9) . . . . ?
F3A P2 F4A F3 -21.7(10) . . . . ?
F4 P2 F4A F3 131.4(19) . . . . ?
F1A P2 F4A F3 -124(8) . . . . ?
F1 P2 F4A F5 58.6(15) . . . . ?
F6 P2 F4A F5 -77.0(8) . . . . ?
F6A P2 F4A F5 -92.0(9) . . . . ?
F2 P2 F4A F5 -179.76(18) . . . . ?
F3A P2 F4A F5 82.7(7) . . . . ?
F3 P2 F4A F5 104.3(9) . . . . ?
F4 P2 F4A F5 -124.3(16) . . . . ?
F1A P2 F4A F5 -20(8) . . . . ?
F3A F3 F4A F4 101(3) . . . . ?
P2 F3 F4A F4 66(2) . . . . ?
F3A F3 F4A P2 34.9(15) . . . . ?
F3A F3 F4A F5 -24.7(16) . . . . ?
P2 F3 F4A F5 -59.5(8) . . . . ?
P2 F5 F4A F4 -69(2) . . . . ?
P2 F5 F4A F3 63.2(9) . . . . ?
F4A F3 F3A F1 -41(2) . . . . ?
P2 F3 F3A F1 -12.0(14) . . . . ?
F4A F3 F3A P2 -28.7(13) . . . . ?
F1A F1 F3A F3 -16(3) . . . . ?
P2 F1 F3A F3 12.6(15) . . . . ?
F1A F1 F3A P2 -29(2) . . . . ?
F4A P2 F3A F3 29.6(13) . . . . ?
F1 P2 F3A F3 -169.9(12) . . . . ?
F6 P2 F3A F3 178.6(3) . . . . ?
F6A P2 F3A F3 178(5) . . . . ?
F2 P2 F3A F3 -81.8(7) . . . . ?
F5 P2 F3A F3 96.0(7) . . . . ?
F4 P2 F3A F3 9.7(11) . . . . ?
F1A P2 F3A F3 -159.7(11) . . . . ?
F4A P2 F3A F1 -160.5(12) . . . . ?
F6 P2 F3A F1 -11.5(13) . . . . ?
F6A P2 F3A F1 -12(6) . . . . ?
F2 P2 F3A F1 88.1(5) . . . . ?
F5 P2 F3A F1 -94.1(5) . . . . ?
F3 P2 F3A F1 169.9(12) . . . . ?
F4 P2 F3A F1 179.7(3) . . . . ?
F1A P2 F3A F1 10.3(9) . . . . ?
F1A F6 F6A P2 34(3) . . . . ?
P2 F6 F6A F4 12(2) . . . . ?
F1A F6 F6A F4 45(5) . . . . ?
F4A P2 F6A F6 149(2) . . . . ?
F1 P2 F6A F6 -10(2) . . . . ?
F2 P2 F6A F6 -100.2(17) . . . . ?
F5 P2 F6A F6 82.1(17) . . . . ?
F3A P2 F6A F6 1(7) . . . . ?
F3 P2 F6A F6 178.2(5) . . . . ?
F4 P2 F6A F6 170(2) . . . . ?
F1A P2 F6A F6 -21.7(18) . . . . ?
F4A P2 F6A F4 -20.9(11) . . . . ?
F1 P2 F6A F4 179.9(2) . . . . ?
F6 P2 F6A F4 -170(2) . . . . ?
F2 P2 F6A F4 89.6(5) . . . . ?
F5 P2 F6A F4 -88.1(5) . . . . ?
F3A P2 F6A F4 -170(5) . . . . ?
F3 P2 F6A F4 8.0(18) . . . . ?
F1A P2 F6A F4 168.1(9) . . . . ?
F4A F4 F6A F6 19(4) . . . . ?
P2 F4 F6A F6 -13(3) . . . . ?
F4A F4 F6A P2 32.3(17) . . . . ?
C38A C39A C40A C41A 0.0 . . . . ?
C39A C40A C41A C43A 0.0 . . . . ?
C40A C41A C43A C42A 0.0 . . . . ?
C41A C43A C42A C38A 0.0 . . . . ?
C41A C43A C42A C37 -175.7(11) . . . . ?
C38 C37 C42A C38A -41(7) . . . . ?
P1 C37 C42A C38A -91.0(8) . . . . ?
C38 C37 C42A C43A 134(7) . . . . ?
P1 C37 C42A C43A 84.5(8) . . . . ?
C43A C42A C38A C39A 0.0 . . . . ?
C37 C42A C38A C39A 175.4(11) . . . . ?
C40A C39A C38A C42A 0.0 . . . . ?
